data_4135239
loop_
_publ_author_name
'B\"orjesson, Marino'
'Janssen-M\"uller, Daniel'
'Sahoo, Basudev'
'Duan, Yaya'
'Wang, Xueqiang'
'Martin, Ruben'

_publ_section_title
;
 Remote sp<sup>2</sup> C-H Carboxylation via Catalytic 1,4-Ni Migration
 with CO<sub>2</sub>.
;
_journal_issue 38
_journal_name_full 'Journal of the American Chemical Society'
_journal_page_first 16234
_journal_page_last 16239
_journal_paper_doi 10.1021/jacs.0c08810
_journal_volume 142
_journal_year 2020
_chemical_formula_sum 'C26 H31 Br N2 Ni'
_chemical_formula_weight 510.15
_space_group_IT_number 14
_space_group_name_Hall '-P 2yn'
_space_group_name_H-M_alt 'P 1 21/n 1'
_symmetry_cell_setting monoclinic
_symmetry_space_group_name_H-M 'P 1 21/n 1'
_atom_sites_solution_hydrogens geom
_audit_creation_method SHELXL-2016/6
_cell_angle_alpha 90
_cell_angle_beta 92.145(4)
_cell_angle_gamma 90
_cell_formula_units_Z 4
_cell_length_a 10.7611(15)
_cell_length_b 8.0387(6)
_cell_length_c 26.664(3)
_cell_measurement_reflns_used 1911
_cell_measurement_temperature 100(2)
_cell_measurement_theta_max 29.64
_cell_measurement_theta_min 3.06
_cell_volume 2305.0(4)
_computing_cell_refinement 'Bruker APEX2 v2014.9-0'
_computing_data_collection 'Bruker APEX2 v2014.9-0'
_computing_data_reduction 'Bruker SAINT V7.60A'
_computing_molecular_graphics 'Bruker SHELXTL'
_computing_publication_material 'Bruker SHELXTL'
_computing_structure_refinement 'SHELXL-2014 (Sheldrick, 2014)'
_computing_structure_solution Sir2011
_diffrn_ambient_temperature 100(2)
_diffrn_detector_area_resol_mean 512
_diffrn_detector_type '4K CCD area detector APEX II'
_diffrn_measured_fraction_theta_full 0.983
_diffrn_measured_fraction_theta_max 0.931
_diffrn_measurement_device_type 'APEX DUO Kappa 4-axis goniometer'
_diffrn_measurement_method
;
 Fullsphere data collection, phi and omega scans
;
_diffrn_measurement_specimen_support 'magnetic support with MicroMount'
_diffrn_radiation_monochromator 'Quazar MX Multilayer Optics'
_diffrn_radiation_type MoK\a
_diffrn_radiation_wavelength 0.71073
_diffrn_reflns_av_R_equivalents 0.0441
_diffrn_reflns_av_unetI/netI 0.0560
_diffrn_reflns_Laue_measured_fraction_full 0.983
_diffrn_reflns_Laue_measured_fraction_max 0.931
_diffrn_reflns_limit_h_max 15
_diffrn_reflns_limit_h_min -11
_diffrn_reflns_limit_k_max 8
_diffrn_reflns_limit_k_min -11
_diffrn_reflns_limit_l_max 35
_diffrn_reflns_limit_l_min -39
_diffrn_reflns_number 22020
_diffrn_reflns_point_group_measured_fraction_full 0.983
_diffrn_reflns_point_group_measured_fraction_max 0.931
_diffrn_reflns_theta_full 25.242
_diffrn_reflns_theta_max 31.556
_diffrn_reflns_theta_min 2.016
_diffrn_source 'Microfocus source E025 IuS'
_diffrn_source_current 0.6
_diffrn_source_power 50
_diffrn_source_size '0.2 mm x 0.2 mm fine focus'
_diffrn_source_type 'Bruker APEX DUO'
_exptl_absorpt_coefficient_mu 2.590
_exptl_absorpt_correction_T_max 0.7462
_exptl_absorpt_correction_T_min 0.6162
_exptl_absorpt_correction_type multi-scan
_exptl_absorpt_process_details
; 
 SADABS Version 2008/1 Bruker-Nonius
 Blessing, Acta Cryst. (1995) A51 33-38
;
_exptl_crystal_colour pink
_exptl_crystal_density_diffrn 1.470
_exptl_crystal_description plate
_exptl_crystal_F_000 1056
_exptl_crystal_size_max 0.40
_exptl_crystal_size_mid 0.10
_exptl_crystal_size_min 0.05
_refine_diff_density_max 0.542
_refine_diff_density_min -0.509
_refine_diff_density_rms 0.097
_refine_ls_extinction_method none
_refine_ls_goodness_of_fit_ref 1.023
_refine_ls_hydrogen_treatment constr
_refine_ls_matrix_type full
_refine_ls_number_parameters 275
_refine_ls_number_reflns 7168
_refine_ls_number_restraints 0
_refine_ls_restrained_S_all 1.023
_refine_ls_R_factor_all 0.0603
_refine_ls_R_factor_gt 0.0344
_refine_ls_shift/su_max 0.002
_refine_ls_shift/su_mean 0.000
_refine_ls_structure_factor_coef Fsqd
_refine_ls_weighting_details 'w=1/[\s^2^(Fo^2^)+(0.0260P)^2^+0.4080P] where P=(Fo^2^+2Fc^2^)/3'
_refine_ls_weighting_scheme calc
_refine_ls_wR_factor_gt 0.0639
_refine_ls_wR_factor_ref 0.0707
_reflns_Friedel_coverage 0.000
_reflns_number_gt 5326
_reflns_number_total 7168
_reflns_threshold_expression 'I > 2\s(I)'
_cod_data_source_file ja0c08810_si_005.cif
_cod_data_source_block mo_DJM101_0m
_cod_depositor_comments
;
The following automatic conversions were performed:

data item '_exptl_absorpt_correction_type' value 'Multi-scan' was
changed to 'multi-scan' in accordance with the
/home/data/users/saulius/crontab/automatic-downloads/rss-feeds/ACS/lib/dictionaries/cif_core.dic
dictionary named 'cif_core.dic' version 2.4.2 last updated on
2011-04-26.

data item '_symmetry_cell_setting' value 'Monoclinic' was changed to
'monoclinic' in accordance with the
/home/data/users/saulius/crontab/automatic-downloads/rss-feeds/ACS/lib/dictionaries/cif_core.dic
dictionary named 'cif_core.dic' version 2.4.2 last updated on
2011-04-26.

Automatic conversion script
Id: cif_fix_values 7556 2019-12-06 15:28:31Z antanas 

 Adding full bibliography for 4135236--4135241.cif.
;
_cod_original_cell_volume 2305.0(5)
_cod_original_sg_symbol_H-M P2(1)/n
_cod_database_code 4135239
_shelx_shelxl_version_number 2016/6
_shelx_space_group_comment
;
The symmetry employed for this shelxl refinement is uniquely defined
by the following loop, which should always be used as a source of
symmetry information in preference to the above space-group names.
They are only intended as comments.
;
_shelx_estimated_absorpt_t_min 0.424
_shelx_estimated_absorpt_t_max 0.881

loop_
_space_group_symop_operation_xyz
'x, y, z'
'-x+1/2, y+1/2, -z+1/2'
'-x, -y, -z'
'x-1/2, -y-1/2, z-1/2'

loop_
_atom_site_label
_atom_site_type_symbol
_atom_site_fract_x
_atom_site_fract_y
_atom_site_fract_z
_atom_site_U_iso_or_equiv
_atom_site_adp_type
_atom_site_occupancy
_atom_site_site_symmetry_order
_atom_site_calc_flag
_atom_site_refinement_flags_posn
_atom_site_refinement_flags_adp
_atom_site_refinement_flags_occupancy
_atom_site_disorder_assembly
_atom_site_disorder_group
Br1 Br 0.21768(2) 1.20101(3) 0.18399(2) 0.01585(6) Uani 1 1 d . . . . .
Ni1 Ni 0.25661(2) 0.94157(3) 0.14901(2) 0.01048(6) Uani 1 1 d . . . . .
N2 N 0.28801(15) 0.7161(2) 0.12231(6) 0.0142(3) Uani 1 1 d . . . . .
N1 N 0.08125(14) 0.8566(2) 0.16437(6) 0.0139(3) Uani 1 1 d . . . . .
C2 C 0.51084(16) 0.9535(2) 0.17086(7) 0.0108(4) Uani 1 1 d . . . . .
C8 C 0.45030(16) 1.1197(3) 0.09470(7) 0.0112(4) Uani 1 1 d . . . . .
C1 C 0.41816(16) 1.0219(2) 0.13369(7) 0.0113(4) Uani 1 1 d . . . . .
C9 C 0.58128(17) 1.1837(2) 0.09297(7) 0.0118(4) Uani 1 1 d . . . . .
C6 C 0.69371(17) 0.7819(3) 0.19007(7) 0.0163(4) Uani 1 1 d . . . . .
H6 H 0.764223 0.723579 0.178821 0.020 Uiso 1 1 calc R U . . .
C26 C 0.3629(2) 0.7047(3) 0.07648(8) 0.0231(5) Uani 1 1 d . . . . .
H26A H 0.448120 0.741809 0.084455 0.035 Uiso 1 1 calc R U . . .
H26B H 0.325626 0.775533 0.050073 0.035 Uiso 1 1 calc R U . . .
H26C H 0.364236 0.589089 0.064807 0.035 Uiso 1 1 calc R U . . .
C20 C 0.40112(17) 1.2932(3) 0.01767(7) 0.0136(4) Uani 1 1 d . . . . .
H20 H 0.485091 1.329945 0.018739 0.016 Uiso 1 1 calc R U . . .
C15 C 0.36308(17) 1.1803(2) 0.05411(7) 0.0116(4) Uani 1 1 d . . . . .
C10 C 0.62617(18) 1.2972(3) 0.12865(7) 0.0149(4) Uani 1 1 d . . . . .
H10 H 0.572871 1.334929 0.153886 0.018 Uiso 1 1 calc R U . . .
C24 C -0.00941(18) 0.9462(3) 0.13061(8) 0.0198(5) Uani 1 1 d . . . . .
H24A H 0.010299 0.925400 0.095579 0.030 Uiso 1 1 calc R U . . .
H24B H -0.004555 1.065871 0.137460 0.030 Uiso 1 1 calc R U . . .
H24C H -0.093672 0.906441 0.136568 0.030 Uiso 1 1 calc R U . . .
C21 C 0.07846(19) 0.6763(3) 0.15205(8) 0.0194(5) Uani 1 1 d . . . . .
H21A H -0.007524 0.641997 0.142456 0.023 Uiso 1 1 calc R U . . .
H21B H 0.106683 0.610668 0.181753 0.023 Uiso 1 1 calc R U . . .
C13 C 0.78364(18) 1.1908(3) 0.05568(8) 0.0188(4) Uani 1 1 d . . . . .
H13 H 0.837522 1.153923 0.030537 0.023 Uiso 1 1 calc R U . . .
C22 C 0.16273(18) 0.6443(3) 0.10924(8) 0.0197(5) Uani 1 1 d . . . . .
H22A H 0.169938 0.523157 0.103347 0.024 Uiso 1 1 calc R U . . .
H22B H 0.127852 0.696613 0.078179 0.024 Uiso 1 1 calc R U . . .
C7 C 0.61762(17) 0.8679(3) 0.15569(7) 0.0143(4) Uani 1 1 d . . . . .
H7 H 0.637904 0.869152 0.121326 0.017 Uiso 1 1 calc R U . . .
C16 C 0.23757(18) 1.1303(3) 0.05006(7) 0.0164(4) Uani 1 1 d . . . . .
H16 H 0.207546 1.052787 0.073630 0.020 Uiso 1 1 calc R U . . .
C14 C 0.66183(17) 1.1311(3) 0.05602(7) 0.0149(4) Uani 1 1 d . . . . .
H14 H 0.633354 1.054364 0.031050 0.018 Uiso 1 1 calc R U . . .
C17 C 0.15680(19) 1.1907(3) 0.01280(8) 0.0197(5) Uani 1 1 d . . . . .
H17 H 0.072760 1.154244 0.011268 0.024 Uiso 1 1 calc R U . . .
C12 C 0.82653(18) 1.3030(3) 0.09157(8) 0.0187(4) Uani 1 1 d . . . . .
H12 H 0.909523 1.343150 0.091206 0.022 Uiso 1 1 calc R U . . .
C3 C 0.48689(17) 0.9493(3) 0.22222(7) 0.0146(4) Uani 1 1 d . . . . .
H3 H 0.415779 1.005452 0.233807 0.018 Uiso 1 1 calc R U . . .
C25 C 0.35071(19) 0.6121(3) 0.16229(8) 0.0202(5) Uani 1 1 d . . . . .
H25A H 0.309346 0.628493 0.194038 0.030 Uiso 1 1 calc R U . . .
H25B H 0.438170 0.645160 0.166358 0.030 Uiso 1 1 calc R U . . .
H25C H 0.345711 0.494592 0.152665 0.030 Uiso 1 1 calc R U . . .
C23 C 0.04312(18) 0.8797(3) 0.21697(7) 0.0187(4) Uani 1 1 d . . . . .
H23A H 0.034105 0.998750 0.223921 0.028 Uiso 1 1 calc R U . . .
H23B H 0.106591 0.832208 0.240070 0.028 Uiso 1 1 calc R U . . .
H23C H -0.036459 0.823526 0.221569 0.028 Uiso 1 1 calc R U . . .
C4 C 0.56426(18) 0.8654(3) 0.25661(7) 0.0182(4) Uani 1 1 d . . . . .
H4 H 0.546024 0.866450 0.291193 0.022 Uiso 1 1 calc R U . . .
C5 C 0.66760(18) 0.7803(3) 0.24091(8) 0.0194(5) Uani 1 1 d . . . . .
H5 H 0.719884 0.721778 0.264361 0.023 Uiso 1 1 calc R U . . .
C11 C 0.74746(18) 1.3564(3) 0.12810(8) 0.0185(4) Uani 1 1 d . . . . .
H11 H 0.776226 1.433771 0.152851 0.022 Uiso 1 1 calc R U . . .
C18 C 0.19718(19) 1.3040(3) -0.02242(8) 0.0196(5) Uani 1 1 d . . . . .
H18 H 0.141293 1.346625 -0.047678 0.024 Uiso 1 1 calc R U . . .
C19 C 0.32024(19) 1.3533(3) -0.01998(7) 0.0167(4) Uani 1 1 d . . . . .
H19 H 0.349809 1.428912 -0.044193 0.020 Uiso 1 1 calc R U . . .

loop_
_atom_site_aniso_label
_atom_site_aniso_U_11
_atom_site_aniso_U_22
_atom_site_aniso_U_33
_atom_site_aniso_U_23
_atom_site_aniso_U_13
_atom_site_aniso_U_12
Br1 0.01484(9) 0.01316(12) 0.01979(9) -0.00249(8) 0.00364(7) 0.00017(8)
Ni1 0.01071(11) 0.01033(14) 0.01045(10) 0.00073(10) 0.00119(8) -0.00122(10)
N2 0.0164(8) 0.0122(10) 0.0142(7) -0.0007(7) 0.0014(6) -0.0025(7)
N1 0.0130(8) 0.0145(10) 0.0140(7) 0.0029(7) -0.0009(6) -0.0016(7)
C2 0.0111(8) 0.0080(11) 0.0132(8) 0.0006(8) 0.0006(6) -0.0018(7)
C8 0.0120(9) 0.0114(11) 0.0104(8) -0.0024(7) 0.0012(6) 0.0003(7)
C1 0.0118(9) 0.0099(11) 0.0124(8) -0.0032(7) 0.0017(7) 0.0003(7)
C9 0.0128(9) 0.0107(11) 0.0120(8) 0.0041(8) 0.0003(7) -0.0012(8)
C6 0.0117(9) 0.0154(12) 0.0219(10) 0.0017(9) 0.0021(7) 0.0003(8)
C26 0.0276(11) 0.0208(13) 0.0214(10) -0.0061(10) 0.0078(9) -0.0033(10)
C20 0.0145(9) 0.0130(11) 0.0132(8) -0.0010(8) -0.0001(7) -0.0008(8)
C15 0.0135(9) 0.0118(11) 0.0096(7) -0.0015(8) 0.0003(6) -0.0002(8)
C10 0.0189(10) 0.0125(11) 0.0133(8) 0.0017(8) -0.0014(7) 0.0014(8)
C24 0.0140(9) 0.0239(13) 0.0212(10) 0.0055(10) -0.0034(7) -0.0016(9)
C21 0.0179(10) 0.0177(13) 0.0224(10) 0.0028(9) -0.0014(8) -0.0078(9)
C13 0.0148(9) 0.0206(13) 0.0213(10) 0.0062(9) 0.0041(8) 0.0015(9)
C22 0.0214(10) 0.0169(12) 0.0206(10) -0.0036(9) -0.0030(8) -0.0065(9)
C7 0.0153(9) 0.0132(11) 0.0145(9) 0.0001(8) 0.0021(7) -0.0013(8)
C16 0.0165(10) 0.0182(12) 0.0145(9) 0.0031(8) 0.0002(7) -0.0020(8)
C14 0.0158(9) 0.0165(12) 0.0125(8) 0.0008(8) 0.0014(7) -0.0035(8)
C17 0.0147(9) 0.0218(13) 0.0225(10) 0.0030(10) -0.0026(8) -0.0028(9)
C12 0.0117(9) 0.0162(12) 0.0280(11) 0.0096(10) -0.0029(8) -0.0036(8)
C3 0.0141(9) 0.0161(12) 0.0138(8) -0.0016(8) 0.0010(7) -0.0003(8)
C25 0.0212(11) 0.0122(12) 0.0271(11) 0.0036(9) -0.0010(8) 0.0008(9)
C23 0.0150(9) 0.0252(13) 0.0159(9) 0.0023(9) 0.0024(7) -0.0023(9)
C4 0.0191(10) 0.0227(13) 0.0126(8) 0.0012(9) -0.0012(7) -0.0034(9)
C5 0.0176(10) 0.0198(13) 0.0205(10) 0.0061(9) -0.0044(8) 0.0002(9)
C11 0.0201(10) 0.0142(12) 0.0207(10) 0.0020(9) -0.0076(8) -0.0033(9)
C18 0.0213(10) 0.0203(13) 0.0168(9) 0.0021(9) -0.0055(8) 0.0010(9)
C19 0.0231(10) 0.0129(11) 0.0140(9) 0.0026(8) 0.0006(8) -0.0015(8)

loop_
_atom_type_symbol
_atom_type_description
_atom_type_scat_dispersion_real
_atom_type_scat_dispersion_imag
_atom_type_scat_source
C C 0.0033 0.0016 'International Tables Vol C Tables 4.2.6.8 and 6.1.1.4'
H H 0.0000 0.0000 'International Tables Vol C Tables 4.2.6.8 and 6.1.1.4'
N N 0.0061 0.0033 'International Tables Vol C Tables 4.2.6.8 and 6.1.1.4'
Ni Ni 0.3393 1.1124 'International Tables Vol C Tables 4.2.6.8 and 6.1.1.4'
Br Br -0.2901 2.4595 'International Tables Vol C Tables 4.2.6.8 and 6.1.1.4'

loop_
_geom_angle_atom_site_label_1
_geom_angle_atom_site_label_2
_geom_angle_atom_site_label_3
_geom_angle
_geom_angle_site_symmetry_1
_geom_angle_site_symmetry_3
_geom_angle_publ_flag
C1 Ni1 N2 93.64(7) . . ?
C1 Ni1 N1 179.01(7) . . ?
N2 Ni1 N1 86.44(7) . . ?
C1 Ni1 Br1 87.81(6) . . ?
N2 Ni1 Br1 177.33(5) . . ?
N1 Ni1 Br1 92.15(5) . . ?
C26 N2 C25 107.83(16) . . ?
C26 N2 C22 107.18(16) . . ?
C25 N2 C22 109.22(16) . . ?
C26 N2 Ni1 117.10(13) . . ?
C25 N2 Ni1 109.49(12) . . ?
C22 N2 Ni1 105.81(12) . . ?
C21 N1 C23 109.07(16) . . ?
C21 N1 C24 109.34(16) . . ?
C23 N1 C24 108.17(15) . . ?
C21 N1 Ni1 106.87(12) . . ?
C23 N1 Ni1 115.62(12) . . ?
C24 N1 Ni1 107.65(12) . . ?
C3 C2 C7 116.70(17) . . ?
C3 C2 C1 121.12(16) . . ?
C7 C2 C1 121.53(16) . . ?
C1 C8 C15 125.05(17) . . ?
C1 C8 C9 119.18(16) . . ?
C15 C8 C9 115.63(16) . . ?
C8 C1 C2 122.77(16) . . ?
C8 C1 Ni1 128.19(14) . . ?
C2 C1 Ni1 108.98(13) . . ?
C10 C9 C14 118.07(17) . . ?
C10 C9 C8 120.37(17) . . ?
C14 C9 C8 121.57(17) . . ?
C7 C6 C5 120.68(18) . . ?
C19 C20 C15 122.30(18) . . ?
C20 C15 C16 115.81(17) . . ?
C20 C15 C8 121.56(17) . . ?
C16 C15 C8 122.62(17) . . ?
C11 C10 C9 121.30(18) . . ?
N1 C21 C22 109.06(16) . . ?
C12 C13 C14 120.60(19) . . ?
N2 C22 C21 108.68(16) . . ?
C6 C7 C2 121.28(18) . . ?
C17 C16 C15 121.97(19) . . ?
C13 C14 C9 120.41(19) . . ?
C16 C17 C18 120.76(19) . . ?
C13 C12 C11 119.43(18) . . ?
C4 C3 C2 121.87(18) . . ?
C5 C4 C3 120.57(18) . . ?
C4 C5 C6 118.88(19) . . ?
C12 C11 C10 120.2(2) . . ?
C19 C18 C17 118.68(19) . . ?
C18 C19 C20 120.47(19) . . ?

loop_
_geom_bond_atom_site_label_1
_geom_bond_atom_site_label_2
_geom_bond_distance
_geom_bond_site_symmetry_2
_geom_bond_publ_flag
Br1 Ni1 2.3289(4) . ?
Ni1 C1 1.9130(18) . ?
Ni1 N2 1.9810(17) . ?
Ni1 N1 2.0625(16) . ?
N2 C26 1.492(2) . ?
N2 C25 1.495(3) . ?
N2 C22 1.496(2) . ?
N1 C21 1.486(3) . ?
N1 C23 1.488(2) . ?
N1 C24 1.489(2) . ?
C2 C3 1.403(2) . ?
C2 C7 1.411(3) . ?
C2 C1 1.485(3) . ?
C8 C1 1.359(3) . ?
C8 C15 1.488(3) . ?
C8 C9 1.503(3) . ?
C9 C10 1.391(3) . ?
C9 C14 1.402(3) . ?
C6 C7 1.390(3) . ?
C6 C5 1.395(3) . ?
C20 C19 1.391(3) . ?
C20 C15 1.402(3) . ?
C15 C16 1.409(3) . ?
C10 C11 1.390(3) . ?
C21 C22 1.506(3) . ?
C13 C12 1.382(3) . ?
C13 C14 1.396(3) . ?
C16 C17 1.383(3) . ?
C17 C18 1.390(3) . ?
C12 C11 1.385(3) . ?
C3 C4 1.390(3) . ?
C4 C5 1.384(3) . ?
C18 C19 1.382(3) . ?

loop_
_geom_torsion_atom_site_label_1
_geom_torsion_atom_site_label_2
_geom_torsion_atom_site_label_3
_geom_torsion_atom_site_label_4
_geom_torsion
_geom_torsion_site_symmetry_1
_geom_torsion_site_symmetry_2
_geom_torsion_site_symmetry_3
_geom_torsion_site_symmetry_4
_geom_torsion_publ_flag
C15 C8 C1 C2 174.77(18) . . . . ?
C9 C8 C1 C2 -9.6(3) . . . . ?
C15 C8 C1 Ni1 -2.3(3) . . . . ?
C9 C8 C1 Ni1 173.33(14) . . . . ?
C3 C2 C1 C8 138.8(2) . . . . ?
C7 C2 C1 C8 -50.7(3) . . . . ?
C3 C2 C1 Ni1 -43.6(2) . . . . ?
C7 C2 C1 Ni1 126.81(17) . . . . ?
C1 C8 C9 C10 -66.7(3) . . . . ?
C15 C8 C9 C10 109.3(2) . . . . ?
C1 C8 C9 C14 112.9(2) . . . . ?
C15 C8 C9 C14 -71.1(2) . . . . ?
C19 C20 C15 C16 0.4(3) . . . . ?
C19 C20 C15 C8 -178.82(18) . . . . ?
C1 C8 C15 C20 174.10(19) . . . . ?
C9 C8 C15 C20 -1.6(3) . . . . ?
C1 C8 C15 C16 -5.1(3) . . . . ?
C9 C8 C15 C16 179.16(18) . . . . ?
C14 C9 C10 C11 -0.4(3) . . . . ?
C8 C9 C10 C11 179.21(18) . . . . ?
C23 N1 C21 C22 -157.32(16) . . . . ?
C24 N1 C21 C22 84.58(19) . . . . ?
Ni1 N1 C21 C22 -31.67(18) . . . . ?
C26 N2 C22 C21 -171.81(18) . . . . ?
C25 N2 C22 C21 71.6(2) . . . . ?
Ni1 N2 C22 C21 -46.13(19) . . . . ?
N1 C21 C22 N2 52.7(2) . . . . ?
C5 C6 C7 C2 -1.2(3) . . . . ?
C3 C2 C7 C6 1.0(3) . . . . ?
C1 C2 C7 C6 -169.82(19) . . . . ?
C20 C15 C16 C17 -0.8(3) . . . . ?
C8 C15 C16 C17 178.46(19) . . . . ?
C12 C13 C14 C9 -0.3(3) . . . . ?
C10 C9 C14 C13 0.5(3) . . . . ?
C8 C9 C14 C13 -179.11(18) . . . . ?
C15 C16 C17 C18 0.1(3) . . . . ?
C14 C13 C12 C11 -0.1(3) . . . . ?
C7 C2 C3 C4 0.0(3) . . . . ?
C1 C2 C3 C4 170.90(19) . . . . ?
C2 C3 C4 C5 -0.9(3) . . . . ?
C3 C4 C5 C6 0.8(3) . . . . ?
C7 C6 C5 C4 0.2(3) . . . . ?
C13 C12 C11 C10 0.2(3) . . . . ?
C9 C10 C11 C12 0.1(3) . . . . ?
C16 C17 C18 C19 1.0(3) . . . . ?
C17 C18 C19 C20 -1.3(3) . . . . ?
C15 C20 C19 C18 0.6(3) . . . . ?
